data_2105551
loop_
_publ_author_name
'Hammond, R. P.'
'Barbier, J.'

_publ_section_title
;
 Monoclinic and Hexagonal Nepheline Structures of (Na~3/4~/K~1/4~)AlGeO~4~
;
_journal_issue 3
_journal_name_full 'Acta Crystallographica Section B'
_journal_page_first 211
_journal_page_last 220
_journal_paper_doi 10.1107/S0108768197013177
_journal_volume 54
_journal_year 1998
_chemical_formula_analytical 'Al0.976 Ge1.028 K0.180 Na0.777 O4'
_chemical_formula_structural 'Al0.97 Ge1.03 K0.19 Na0.78 O4'
_chemical_formula_sum 'Al0.97 Ge1.03 K0.19 Na0.78 O4'
_chemical_formula_weight 190.31
_chemical_name_systematic
;
\b-sodium potassium aluminum germanate
;
_space_group_IT_number 173
_symmetry_cell_setting hexagonal
_symmetry_space_group_name_Hall 'P 6c'
_symmetry_space_group_name_H-M 'P 63'
_audit_creation_method SHELXL
_cell_angle_alpha 90.00
_cell_angle_beta 90.00
_cell_angle_gamma 120.00
_cell_formula_units_Z 8
_cell_length_a 10.1640(10)
_cell_length_b 10.1640(10)
_cell_length_c 8.540(2)
_cell_measurement_reflns_used 20
_cell_measurement_temperature 293(2)
_cell_measurement_theta_max 30
_cell_measurement_theta_min 5
_cell_volume 764.0(2)
_computing_molecular_graphics 'SHELXTL-Plus (Sheldrick, 1991)'
_computing_structure_refinement 'SHELXL-93 (Sheldrick, 1993)'
_computing_structure_solution 'SHELXS-86 (Sheldrick, 1990)'
_diffrn_ambient_temperature 293(2)
_diffrn_measurement_device 'Siemens R3m/V diffractometer'
_diffrn_measurement_method \q-2\q
_diffrn_radiation_monochromator graphite
_diffrn_radiation_source 'fine-focus sealed tube'
_diffrn_radiation_type AgK\a
_diffrn_radiation_wavelength .56086
_diffrn_reflns_av_R_equivalents .0853
_diffrn_reflns_av_sigmaI/netI .1496
_diffrn_reflns_limit_h_max 18
_diffrn_reflns_limit_h_min 0
_diffrn_reflns_limit_k_max 0
_diffrn_reflns_limit_k_min -18
_diffrn_reflns_limit_l_max 15
_diffrn_reflns_limit_l_min -15
_diffrn_reflns_number 6480
_diffrn_reflns_theta_max 30.06
_diffrn_reflns_theta_min 1.83
_diffrn_standards_decay_% 0
_diffrn_standards_interval_count 100
_diffrn_standards_number 3
_exptl_absorpt_coefficient_mu 4.477
_exptl_absorpt_correction_T_max .752
_exptl_absorpt_correction_T_min .644
_exptl_absorpt_correction_type 'empirical \y-scans'
_exptl_crystal_colour colorless
_exptl_crystal_density_diffrn 3.294
_exptl_crystal_density_meas ?
_exptl_crystal_density_method 'not measured'
_exptl_crystal_description 'hexagonal prism'
_exptl_crystal_F_000 715
_exptl_crystal_size_max .14
_exptl_crystal_size_mid .07
_exptl_crystal_size_min .06
_refine_diff_density_max 1.010
_refine_diff_density_min -.893
_refine_ls_abs_structure_details 'Flack H D (1983), Acta Cryst. A39, 876-881'
_refine_ls_abs_structure_Flack .00(9)
_refine_ls_extinction_coef .0028(3)
_refine_ls_extinction_method SHELXL
_refine_ls_goodness_of_fit_all .709
_refine_ls_goodness_of_fit_obs .903
_refine_ls_hydrogen_treatment noref
_refine_ls_matrix_type full
_refine_ls_number_parameters 90
_refine_ls_number_reflns 3060
_refine_ls_number_restraints 1
_refine_ls_restrained_S_all .709
_refine_ls_restrained_S_obs .903
_refine_ls_R_factor_all .1176
_refine_ls_R_factor_obs .0411
_refine_ls_shift/esd_max -.001
_refine_ls_shift/esd_mean .000
_refine_ls_structure_factor_coef Fsqd
_refine_ls_weighting_details 'w = 1/[\s^2^(Fo^2^)+(0.0109P)^2^+0.0000P] where P=(Fo^2^+2Fc^2^)/3'
_refine_ls_weighting_scheme calc
_refine_ls_wR_factor_all .0665
_refine_ls_wR_factor_obs .0560
_reflns_number_observed 1380
_reflns_number_total 3060
_reflns_observed_criterion >2sigma(I)
_cod_data_source_file br0065.cif
_cod_data_source_block hexagonal
_cod_depositor_comments
;
The following automatic conversions were performed:

'_exptl_crystal_density_meas' value 'not measured' was changed to '?'
- the value is perceived as not measured.

Automatic conversion script
Id: cif_fix_values 3008 2015-01-20 13:52:24Z robertas 

The following automatic conversions were performed:

'_refine_ls_weighting_scheme' value 'w =
1/[\s^2^(Fo^2^)+(0.0109P)^2^+0.0000P] where P=(Fo^2^+2Fc^2^)/3' was
changed to 'calc'. New tag '_refine_ls_weighting_details' was
created. The value of the new tag was set to 'w =
1/[\s^2^(Fo^2^)+(0.0109P)^2^+0.0000P] where P=(Fo^2^+2Fc^2^)/3'.

Automatic conversion script
Id: cif_fix_values 3143 2015-03-26 13:38:13Z robertas 
;
_cod_database_code 2105551

loop_
_symmetry_equiv_pos_as_xyz
'x, y, z'
'-y, x-y, z'
'-x+y, -x, z'
'-x, -y, z+1/2'
'y, -x+y, z+1/2'
'x-y, x, z+1/2'

loop_
_atom_site_aniso_label
_atom_site_aniso_U_11
_atom_site_aniso_U_22
_atom_site_aniso_U_33
_atom_site_aniso_U_12
_atom_site_aniso_U_13
_atom_site_aniso_U_23
K1 .0437(12) .0437(12) .043(2) .0219(6) .000 .000
Na1 .0437(12) .0437(12) .043(2) .0219(6) .000 .000
Na2 .0387(15) .0267(12) .0242(10) .0161(11) -.003(3) -.003(2)
Al1 .0135(12) .0135(12) .008(2) .0067(6) .000 .000
Ge1 .0135(12) .0135(12) .008(2) .0067(6) .000 .000
Al2 .0092(10) .0136(10) .0147(7) .0045(9) .0019(12) .002(2)
Ge2 .0092(10) .0136(10) .0147(7) .0045(9) .0019(12) .002(2)
Ge3 .0195(4) .0195(4) .0139(6) .0098(2) .000 .000
Ge4 .0145(3) .0181(3) .0174(2) .0086(3) .0016(8) -.0006(9)
O2 .037(3) .101(4) .0142(14) .052(3) -.009(3) -.003(4)
O3 .016(3) .017(3) .131(10) .003(2) -.011(4) -.020(4)
O4 .016(3) .012(3) .126(9) .005(2) .002(4) .007(3)
O5 .023(2) .039(3) .022(3) .022(2) .012(4) .003(4)
O6 .037(4) .028(3) .018(2) .024(3) -.003(3) -.002(3)

loop_
_atom_site_label
_atom_site_fract_x
_atom_site_fract_y
_atom_site_fract_z
_atom_site_U_iso_or_equiv
_atom_site_thermal_displace_type
_atom_site_calc_flag
_atom_site_refinement_flags
_atom_site_occupancy
_atom_site_type_symbol
K1 .0000 .0000 .9975(9) .0436(9) Uani d SP .72 K
Na1 .0000 .0000 .9975(9) .0436(9) Uani d SP .12 Na
Na2 .9945(3) .4380(3) .9964(4) .0300(5) Uani d . 1 Na
Al1 .3333 .6667 .1866(5) .0115(8) Uani d SP .98 Al
Ge1 .3333 .6667 .1866(5) .0115(8) Uani d SP .02 Ge
Al2 .0897(3) .3325(5) .6810(2) .0130(3) Uani d P .98 Al
Ge2 .0897(3) .3325(5) .6810(2) .0130(3) Uani d P .02 Ge
Ge3 .3333 .6667 .8000(3) .0176(3) Uani d S 1 Ge
Ge4 .08990(9) .3336(2) .30804(9) .01645(11) Uani d . 1 Ge
O1 .2664(12) .6124(13) .995(2) .027(3) Uiso d P .33 O
O2 .0158(5) .3147(6) .4953(6) .0434(13) Uani d . 1 O
O3 .1643(7) .5186(7) .7401(9) .056(3) Uani d . 1 O
O4 .1639(7) .5181(6) .2510(9) .052(3) Uani d . 1 O
O5 .2232(4) .2751(5) .3141(12) .0253(13) Uani d . 1 O
O6 .2254(6) .2762(6) .6756(7) .0239(14) Uani d . 1 O

loop_
_atom_type_symbol
_atom_type_description
_atom_type_scat_dispersion_real
_atom_type_scat_dispersion_imag
_atom_type_scat_source
O O .0056 .0036 'International Tables Vol C Tables 4.2.6.8 and 6.1.1.4'
Na Na .0218 .0150 'International Tables Vol C Tables 4.2.6.8 and 6.1.1.4'
Al Al .0406 .0313 'International Tables Vol C Tables 4.2.6.8 and 6.1.1.4'
K K .1399 .1562 'International Tables Vol C Tables 4.2.6.8 and 6.1.1.4'
Ge Ge .3016 1.1903 'International Tables Vol C Tables 4.2.6.8 and 6.1.1.4'

loop_
_geom_angle_atom_site_label_1
_geom_angle_atom_site_label_2
_geom_angle_atom_site_label_3
_geom_angle_site_symmetry_1
_geom_angle_site_symmetry_3
_geom_angle
O6 K1 O6 5 6 96.6(2)
O6 K1 O6 5 4 96.6(2)
O6 K1 O6 6 4 96.6(2)
O6 K1 O5 5 4 128.9(2)
O6 K1 O5 6 4 129.41(15)
O6 K1 O5 4 4 61.77(13)
O6 K1 O5 5 5 61.77(13)
O6 K1 O5 6 5 128.9(2)
O6 K1 O5 4 5 129.41(15)
O5 K1 O5 4 5 95.4(2)
O6 K1 O5 5 6 129.41(15)
O6 K1 O5 6 6 61.77(13)
O6 K1 O5 4 6 128.9(2)
O5 K1 O5 4 6 95.4(3)
O5 K1 O5 5 6 95.4(2)
O6 K1 O2 5 5 54.60(13)
O6 K1 O2 6 5 75.15(15)
O6 K1 O2 4 5 147.7(3)
O5 K1 O2 4 5 146.1(3)
O5 K1 O2 5 5 54.31(14)
O5 K1 O2 6 5 75.16(14)
O6 K1 O2 5 6 147.7(3)
O6 K1 O2 6 6 54.60(13)
O6 K1 O2 4 6 75.15(15)
O5 K1 O2 4 6 75.16(14)
O5 K1 O2 5 6 146.1(3)
O5 K1 O2 6 6 54.31(14)
O2 K1 O2 5 6 119.996(4)
O6 K1 O2 5 4 75.15(15)
O6 K1 O2 6 4 147.7(3)
O6 K1 O2 4 4 54.60(13)
O5 K1 O2 4 4 54.31(14)
O5 K1 O2 5 4 75.16(14)
O5 K1 O2 6 4 146.1(3)
O2 K1 O2 5 4 119.996(4)
O2 K1 O2 6 4 119.996(6)
O6 K1 Al2 5 5 30.63(11)
O6 K1 Al2 6 5 72.62(13)
O6 K1 Al2 4 5 117.4(2)
O5 K1 Al2 4 5 157.60(9)
O5 K1 Al2 5 5 67.4(2)
O5 K1 Al2 6 5 100.22(12)
O2 K1 Al2 5 5 30.23(10)
O2 K1 Al2 6 5 127.1(2)
O2 K1 Al2 4 5 105.60(12)
O6 K1 Ge2 5 5 30.63(11)
O6 K1 Ge2 6 5 72.62(13)
O6 K1 Ge2 4 5 117.4(2)
O5 K1 Ge2 4 5 157.60(9)
O5 K1 Ge2 5 5 67.4(2)
O5 K1 Ge2 6 5 100.22(12)
O2 K1 Ge2 5 5 30.23(10)
O2 K1 Ge2 6 5 127.1(2)
O2 K1 Ge2 4 5 105.60(12)
Al2 K1 Ge2 5 5 .0(2)
O6 K1 Al2 5 4 72.62(13)
O6 K1 Al2 6 4 117.4(2)
O6 K1 Al2 4 4 30.63(11)
O5 K1 Al2 4 4 67.4(2)
O5 K1 Al2 5 4 100.22(11)
O5 K1 Al2 6 4 157.60(10)
O2 K1 Al2 5 4 127.1(2)
O2 K1 Al2 6 4 105.60(12)
O2 K1 Al2 4 4 30.23(10)
Al2 K1 Al2 5 4 100.56(15)
Ge2 K1 Al2 5 4 100.56(15)
O6 Na1 O6 5 6 96.6(2)
O6 Na1 O6 5 4 96.6(2)
O6 Na1 O6 6 4 96.6(2)
O6 Na1 O5 5 4 128.9(2)
O6 Na1 O5 6 4 129.41(15)
O6 Na1 O5 4 4 61.77(13)
O6 Na1 O5 5 5 61.77(13)
O6 Na1 O5 6 5 128.9(2)
O6 Na1 O5 4 5 129.41(15)
O5 Na1 O5 4 5 95.4(2)
O6 Na1 O5 5 6 129.41(15)
O6 Na1 O5 6 6 61.77(13)
O6 Na1 O5 4 6 128.9(2)
O5 Na1 O5 4 6 95.4(3)
O5 Na1 O5 5 6 95.4(2)
O6 Na1 Al2 5 5 30.63(11)
O6 Na1 Al2 6 5 72.62(13)
O6 Na1 Al2 4 5 117.4(2)
O5 Na1 Al2 4 5 157.60(9)
O5 Na1 Al2 5 5 67.4(2)
O5 Na1 Al2 6 5 100.22(12)
O6 Na1 Ge2 5 5 30.63(11)
O6 Na1 Ge2 6 5 72.62(13)
O6 Na1 Ge2 4 5 117.4(2)
O5 Na1 Ge2 4 5 157.60(9)
O5 Na1 Ge2 5 5 67.4(2)
O5 Na1 Ge2 6 5 100.22(12)
Al2 Na1 Ge2 5 5 .0(2)
O6 Na1 Al2 5 4 72.62(13)
O6 Na1 Al2 6 4 117.4(2)
O6 Na1 Al2 4 4 30.63(11)
O5 Na1 Al2 4 4 67.4(2)
O5 Na1 Al2 5 4 100.22(11)
O5 Na1 Al2 6 4 157.60(10)
Al2 Na1 Al2 5 4 100.56(15)
Ge2 Na1 Al2 5 4 100.56(15)
O6 Na1 Ge2 5 4 72.62(13)
O6 Na1 Ge2 6 4 117.4(2)
O6 Na1 Ge2 4 4 30.63(11)
O5 Na1 Ge2 4 4 67.4(2)
O5 Na1 Ge2 5 4 100.22(11)
O5 Na1 Ge2 6 4 157.60(10)
Al2 Na1 Ge2 5 4 100.56(15)
Ge2 Na1 Ge2 5 4 100.56(15)
Al2 Na1 Ge2 4 4 .0(2)
O6 Na1 Al2 5 6 117.4(2)
O6 Na1 Al2 6 6 30.63(11)
O6 Na1 Al2 4 6 72.62(13)
O5 Na1 Al2 4 6 100.22(11)
O5 Na1 Al2 5 6 157.60(10)
O5 Na1 Al2 6 6 67.4(2)
Al2 Na1 Al2 5 6 100.56(15)
Ge2 Na1 Al2 5 6 100.56(15)
Al2 Na1 Al2 4 6 100.56(15)
Ge2 Na1 Al2 4 6 100.56(15)
O6 Na1 Ge2 5 6 117.4(2)
O6 Na1 Ge2 6 6 30.63(11)
O6 Na1 Ge2 4 6 72.62(13)
O5 Na1 Ge2 4 6 100.22(11)
O5 Na1 Ge2 5 6 157.60(10)
O5 Na1 Ge2 6 6 67.4(2)
Al2 Na1 Ge2 5 6 100.56(15)
Ge2 Na1 Ge2 5 6 100.56(15)
Al2 Na1 Ge2 4 6 100.56(15)
Ge2 Na1 Ge2 4 6 100.56(15)
Al2 Na1 Ge2 6 6 .00(9)
O1 Na2 O6 1_655 6_655 106.6(4)
O1 Na2 O5 1_655 6_655 106.3(4)
O6 Na2 O5 6_655 6_655 75.9(2)
O1 Na2 O2 1_655 4_665 82.7(4)
O6 Na2 O2 6_655 4_665 140.3(2)
O5 Na2 O2 6_655 4_665 139.7(3)
O1 Na2 O4 1_655 1_656 56.6(4)
O6 Na2 O4 6_655 1_656 64.6(2)
O5 Na2 O4 6_655 1_656 125.9(2)
O2 Na2 O4 4_665 1_656 92.3(2)
O1 Na2 O3 1_655 1_655 56.0(4)
O6 Na2 O3 6_655 1_655 125.7(2)
O5 Na2 O3 6_655 1_655 64.5(2)
O2 Na2 O3 4_665 1_655 91.9(2)
O4 Na2 O3 1_656 1_655 111.2(2)
O1 Na2 O3 1_655 4_665 115.1(4)
O6 Na2 O3 6_655 4_665 79.0(2)
O5 Na2 O3 6_655 4_665 136.1(2)
O2 Na2 O3 4_665 4_665 62.6(2)
O4 Na2 O3 1_656 4_665 71.2(2)
O3 Na2 O3 1_655 4_665 154.48(11)
O1 Na2 O4 1_655 4_665 114.4(4)
O6 Na2 O4 6_655 4_665 136.2(2)
O5 Na2 O4 6_655 4_665 78.7(2)
O2 Na2 O4 4_665 4_665 62.3(2)
O4 Na2 O4 1_656 4_665 154.57(11)
O3 Na2 O4 1_655 4_665 70.8(2)
O3 Na2 O4 4_665 4_665 96.2(2)
O1 Na2 Ge4 1_655 1_656 79.8(4)
O6 Na2 Ge4 6_655 1_656 32.40(14)
O5 Na2 Ge4 6_655 1_656 100.6(2)
O2 Na2 Ge4 4_665 1_656 119.8(2)
O4 Na2 Ge4 1_656 1_656 32.30(13)
O3 Na2 Ge4 1_655 1_656 122.2(2)
O3 Na2 Ge4 4_665 1_656 74.2(2)
O4 Na2 Ge4 4_665 1_656 165.5(2)
O1 Na2 Ge2 1_655 1_655 79.4(4)
O6 Na2 Ge2 6_655 1_655 100.4(2)
O5 Na2 Ge2 6_655 1_655 32.3(2)
O2 Na2 Ge2 4_665 1_655 119.3(2)
O4 Na2 Ge2 1_656 1_655 122.3(2)
O3 Na2 Ge2 1_655 1_655 32.33(14)
O3 Na2 Ge2 4_665 1_655 165.1(2)
O4 Na2 Ge2 4_665 1_655 73.8(2)
Ge4 Na2 Ge2 1_656 1_655 113.27(8)
O1 Na2 Al2 1_655 1_655 79.4(4)
O6 Na2 Al2 6_655 1_655 100.4(2)
O5 Na2 Al2 6_655 1_655 32.3(2)
O2 Na2 Al2 4_665 1_655 119.3(2)
O4 Na2 Al2 1_656 1_655 122.3(2)
O3 Na2 Al2 1_655 1_655 32.33(14)
O3 Na2 Al2 4_665 1_655 165.1(2)
O4 Na2 Al2 4_665 1_655 73.8(2)
Ge4 Na2 Al2 1_656 1_655 113.27(8)
Ge2 Na2 Al2 1_655 1_655 .0(2)
O1 Na2 Ge2 1_655 4_665 95.2(4)
O6 Na2 Ge2 6_655 4_665 108.8(2)
O5 Na2 Ge2 6_655 4_665 155.9(2)
O2 Na2 Ge2 4_665 4_665 31.64(13)
O4 Na2 Ge2 1_656 4_665 75.2(2)
O3 Na2 Ge2 1_655 4_665 122.7(2)
O3 Na2 Ge2 4_665 4_665 31.88(13)
O4 Na2 Ge2 4_665 4_665 82.6(2)
Ge4 Na2 Ge2 1_656 4_665 93.82(11)
Ge2 Na2 Ge2 1_655 4_665 150.61(11)
Al2 Na2 Ge2 1_655 4_665 150.61(11)
O4 Al1 O4 3_565 . 110.2(3)
O4 Al1 O4 3_565 2_665 110.2(3)
O4 Al1 O4 . 2_665 110.2(3)
O4 Al1 O1 3_565 3_564 87.8(5)
O4 Al1 O1 . 3_564 119.2(5)
O4 Al1 O1 2_665 3_564 116.7(5)
O4 Al1 O1 3_565 1_554 116.7(5)
O4 Al1 O1 . 1_554 87.8(5)
O4 Al1 O1 2_665 1_554 119.2(5)
O1 Al1 O1 3_564 1_554 36.0(6)
O4 Al1 O1 3_565 2_664 119.2(5)
O4 Al1 O1 . 2_664 116.7(5)
O4 Al1 O1 2_665 2_664 87.8(5)
O1 Al1 O1 3_564 2_664 36.0(6)
O1 Al1 O1 1_554 2_664 36.0(6)
O4 Al1 Na2 3_565 3_674 48.2(3)
O4 Al1 Na2 . 3_674 135.3(2)
O4 Al1 Na2 2_665 3_674 114.1(2)
O1 Al1 Na2 3_564 3_674 41.3(4)
O1 Al1 Na2 1_554 3_674 75.8(4)
O1 Al1 Na2 2_664 3_674 71.1(5)
O4 Al1 Na2 3_565 1_454 114.1(2)
O4 Al1 Na2 . 1_454 48.2(3)
O4 Al1 Na2 2_665 1_454 135.3(2)
O1 Al1 Na2 3_564 1_454 71.1(5)
O1 Al1 Na2 1_554 1_454 41.3(4)
O1 Al1 Na2 2_664 1_454 75.8(4)
Na2 Al1 Na2 3_674 1_454 99.64(12)
O4 Al1 Na2 3_565 2_654 135.3(2)
O4 Al1 Na2 . 2_654 114.1(2)
O4 Al1 Na2 2_665 2_654 48.2(3)
O1 Al1 Na2 3_564 2_654 75.8(4)
O1 Al1 Na2 1_554 2_654 71.1(5)
O1 Al1 Na2 2_664 2_654 41.3(4)
Na2 Al1 Na2 3_674 2_654 99.64(12)
Na2 Al1 Na2 1_454 2_654 99.64(12)
O4 Ge1 O4 3_565 . 110.2(3)
O4 Ge1 O4 3_565 2_665 110.2(3)
O4 Ge1 O4 . 2_665 110.2(3)
O4 Ge1 O1 3_565 3_564 87.8(5)
O4 Ge1 O1 . 3_564 119.2(5)
O4 Ge1 O1 2_665 3_564 116.7(5)
O4 Ge1 O1 3_565 1_554 116.7(5)
O4 Ge1 O1 . 1_554 87.8(5)
O4 Ge1 O1 2_665 1_554 119.2(5)
O1 Ge1 O1 3_564 1_554 36.0(6)
O4 Ge1 O1 3_565 2_664 119.2(5)
O4 Ge1 O1 . 2_664 116.7(5)
O4 Ge1 O1 2_665 2_664 87.8(5)
O1 Ge1 O1 3_564 2_664 36.0(6)
O1 Ge1 O1 1_554 2_664 36.0(6)
O4 Ge1 Na2 3_565 3_674 48.2(3)
O4 Ge1 Na2 . 3_674 135.3(2)
O4 Ge1 Na2 2_665 3_674 114.1(2)
O1 Ge1 Na2 3_564 3_674 41.3(4)
O1 Ge1 Na2 1_554 3_674 75.8(4)
O1 Ge1 Na2 2_664 3_674 71.1(5)
O4 Ge1 Na2 3_565 1_454 114.1(2)
O4 Ge1 Na2 . 1_454 48.2(3)
O4 Ge1 Na2 2_665 1_454 135.3(2)
O1 Ge1 Na2 3_564 1_454 71.1(5)
O1 Ge1 Na2 1_554 1_454 41.3(4)
O1 Ge1 Na2 2_664 1_454 75.8(4)
Na2 Ge1 Na2 3_674 1_454 99.64(12)
O4 Ge1 Na2 3_565 2_654 135.3(2)
O4 Ge1 Na2 . 2_654 114.1(2)
O4 Ge1 Na2 2_665 2_654 48.2(3)
O1 Ge1 Na2 3_564 2_654 75.8(4)
O1 Ge1 Na2 1_554 2_654 71.1(5)
O1 Ge1 Na2 2_664 2_654 41.3(4)
Na2 Ge1 Na2 3_674 2_654 99.64(12)
Na2 Ge1 Na2 1_454 2_654 99.64(12)
O3 Al2 O2 . . 108.3(4)
O3 Al2 O5 . 6 106.3(4)
O2 Al2 O5 . 6 110.9(3)
O3 Al2 O6 . . 112.5(3)
O2 Al2 O6 . . 108.5(3)
O5 Al2 O6 6 . 110.4(3)
O3 Al2 Na2 . 1_455 55.3(3)
O2 Al2 Na2 . 1_455 128.0(2)
O5 Al2 Na2 6 1_455 51.2(3)
O6 Al2 Na2 . 1_455 123.5(2)
O3 Al2 Na2 . 4_664 59.1(3)
O2 Al2 Na2 . 4_664 51.3(2)
O5 Al2 Na2 6 4_664 110.2(2)
O6 Al2 Na2 . 4_664 139.2(2)
Na2 Al2 Na2 1_455 4_664 86.34(8)
O3 Al2 K1 . 4_554 167.1(3)
O2 Al2 K1 . 4_554 65.6(2)
O5 Al2 K1 6 4_554 86.6(3)
O6 Al2 K1 . 4_554 61.6(2)
Na2 Al2 K1 1_455 4_554 137.57(15)
Na2 Al2 K1 4_664 4_554 116.79(11)
O3 Al2 Na1 . 4_554 167.1(3)
O2 Al2 Na1 . 4_554 65.6(2)
O5 Al2 Na1 6 4_554 86.6(3)
O6 Al2 Na1 . 4_554 61.6(2)
Na2 Al2 Na1 1_455 4_554 137.57(15)
Na2 Al2 Na1 4_664 4_554 116.79(11)
K1 Al2 Na1 4_554 4_554 .0(2)
O3 Al2 Na2 . 5_564 87.7(3)
O2 Al2 Na2 . 5_564 86.4(2)
O5 Al2 Na2 6 5_564 152.0(2)
O6 Al2 Na2 . 5_564 41.8(2)
Na2 Al2 Na2 1_455 5_564 133.76(13)
Na2 Al2 Na2 4_664 5_564 97.83(13)
K1 Al2 Na2 4_554 5_564 80.73(7)
Na1 Al2 Na2 4_554 5_564 80.73(7)
O3 Ge2 O2 . . 108.3(4)
O3 Ge2 O5 . 6 106.3(4)
O2 Ge2 O5 . 6 110.9(3)
O3 Ge2 O6 . . 112.5(3)
O2 Ge2 O6 . . 108.5(3)
O5 Ge2 O6 6 . 110.4(3)
O3 Ge2 Na2 . 1_455 55.3(3)
O2 Ge2 Na2 . 1_455 128.0(2)
O5 Ge2 Na2 6 1_455 51.2(3)
O6 Ge2 Na2 . 1_455 123.5(2)
O3 Ge2 Na2 . 4_664 59.1(3)
O2 Ge2 Na2 . 4_664 51.3(2)
O5 Ge2 Na2 6 4_664 110.2(2)
O6 Ge2 Na2 . 4_664 139.2(2)
Na2 Ge2 Na2 1_455 4_664 86.34(8)
O3 Ge2 K1 . 4_554 167.1(3)
O2 Ge2 K1 . 4_554 65.6(2)
O5 Ge2 K1 6 4_554 86.6(3)
O6 Ge2 K1 . 4_554 61.6(2)
Na2 Ge2 K1 1_455 4_554 137.57(15)
Na2 Ge2 K1 4_664 4_554 116.79(11)
O3 Ge2 Na1 . 4_554 167.1(3)
O2 Ge2 Na1 . 4_554 65.6(2)
O5 Ge2 Na1 6 4_554 86.6(3)
O6 Ge2 Na1 . 4_554 61.6(2)
Na2 Ge2 Na1 1_455 4_554 137.57(15)
Na2 Ge2 Na1 4_664 4_554 116.79(11)
K1 Ge2 Na1 4_554 4_554 .0(2)
O3 Ge2 Na2 . 5_564 87.7(3)
O2 Ge2 Na2 . 5_564 86.4(2)
O5 Ge2 Na2 6 5_564 152.0(2)
O6 Ge2 Na2 . 5_564 41.8(2)
Na2 Ge2 Na2 1_455 5_564 133.76(13)
Na2 Ge2 Na2 4_664 5_564 97.83(13)
K1 Ge2 Na2 4_554 5_564 80.73(7)
Na1 Ge2 Na2 4_554 5_564 80.73(7)
O3 Ge3 O3 3_565 . 111.4(3)
O3 Ge3 O3 3_565 2_665 111.4(2)
O3 Ge3 O3 . 2_665 111.4(3)
O3 Ge3 O1 3_565 3_565 86.9(5)
O3 Ge3 O1 . 3_565 117.9(5)
O3 Ge3 O1 2_665 3_565 115.4(5)
O3 Ge3 O1 3_565 . 115.4(5)
O3 Ge3 O1 . . 86.9(5)
O3 Ge3 O1 2_665 . 117.9(5)
O1 Ge3 O1 3_565 . 35.5(6)
O3 Ge3 O1 3_565 2_665 117.9(5)
O3 Ge3 O1 . 2_665 115.4(5)
O3 Ge3 O1 2_665 2_665 86.9(5)
O1 Ge3 O1 3_565 2_665 35.5(6)
O1 Ge3 O1 . 2_665 35.5(6)
O3 Ge3 Na2 3_565 3_675 47.8(3)
O3 Ge3 Na2 . 3_675 134.8(3)
O3 Ge3 Na2 2_665 3_675 113.7(2)
O1 Ge3 Na2 3_565 3_675 40.8(4)
O1 Ge3 Na2 . 3_675 74.9(4)
O1 Ge3 Na2 2_665 3_675 70.3(5)
O3 Ge3 Na2 3_565 1_455 113.7(2)
O3 Ge3 Na2 . 1_455 47.8(3)
O3 Ge3 Na2 2_665 1_455 134.8(3)
O1 Ge3 Na2 3_565 1_455 70.3(5)
O1 Ge3 Na2 . 1_455 40.8(4)
O1 Ge3 Na2 2_665 1_455 74.9(4)
Na2 Ge3 Na2 3_675 1_455 98.65(9)
O3 Ge3 Na2 3_565 2_655 134.8(3)
O3 Ge3 Na2 . 2_655 113.7(2)
O3 Ge3 Na2 2_665 2_655 47.8(3)
O1 Ge3 Na2 3_565 2_655 74.9(4)
O1 Ge3 Na2 . 2_655 70.3(5)
O1 Ge3 Na2 2_665 2_655 40.8(4)
Na2 Ge3 Na2 3_675 2_655 98.65(9)
Na2 Ge3 Na2 1_455 2_655 98.65(9)
O4 Ge4 O6 . 6_554 106.5(3)
O4 Ge4 O5 . . 113.3(3)
O6 Ge4 O5 6_554 . 110.0(3)
O4 Ge4 O2 . . 108.3(3)
O6 Ge4 O2 6_554 . 111.0(3)
O5 Ge4 O2 . . 107.8(4)
O4 Ge4 Na2 . 1_454 55.7(3)
O6 Ge4 Na2 6_554 1_454 51.0(2)
O5 Ge4 Na2 . 1_454 124.0(4)
O2 Ge4 Na2 . 1_454 128.16(15)
O4 Ge4 Na2 . 4_664 59.2(2)
O6 Ge4 Na2 6_554 4_664 110.4(2)
O5 Ge4 Na2 . 4_664 139.2(3)
O2 Ge4 Na2 . 4_664 51.2(2)
Na2 Ge4 Na2 1_454 4_664 86.74(4)
O4 Ge4 K1 . 4_554 166.2(3)
O6 Ge4 K1 6_554 4_554 87.3(2)
O5 Ge4 K1 . 4_554 61.0(2)
O2 Ge4 K1 . 4_554 64.6(2)
Na2 Ge4 K1 1_454 4_554 138.12(10)
Na2 Ge4 K1 4_664 4_554 115.66(9)
O4 Ge4 Na1 . 4_554 166.2(3)
O6 Ge4 Na1 6_554 4_554 87.3(2)
O5 Ge4 Na1 . 4_554 61.0(2)
O2 Ge4 Na1 . 4_554 64.6(2)
Na2 Ge4 Na1 1_454 4_554 138.12(10)
Na2 Ge4 Na1 4_664 4_554 115.66(9)
K1 Ge4 Na1 4_554 4_554 .0(2)
O4 Ge4 Na2 . 5_564 87.8(2)
O6 Ge4 Na2 6_554 5_564 152.2(2)
O5 Ge4 Na2 . 5_564 42.3(3)
O2 Ge4 Na2 . 5_564 85.76(15)
Na2 Ge4 Na2 1_454 5_564 134.41(8)
Na2 Ge4 Na2 4_664 5_564 97.40(11)
K1 Ge4 Na2 4_554 5_564 80.06(6)
Na1 Ge4 Na2 4_554 5_564 80.06(6)
O1 O1 O1 3_565 2_665 60.00(2)
O1 O1 Ge1 3_565 1_556 72.0(3)
O1 O1 Ge1 2_665 1_556 72.0(3)
O1 O1 Al1 3_565 1_556 72.0(3)
O1 O1 Al1 2_665 1_556 72.0(3)
Ge1 O1 Al1 1_556 1_556 .00(11)
O1 O1 Ge3 3_565 . 72.2(3)
O1 O1 Ge3 2_665 . 72.2(3)
Ge1 O1 Ge3 1_556 . 138.5(6)
Al1 O1 Ge3 1_556 . 138.5(6)
O1 O1 Na2 3_565 1_455 139.6(17)
O1 O1 Na2 2_665 1_455 160.4(17)
Ge1 O1 Na2 1_556 1_455 110.2(7)
Al1 O1 Na2 1_556 1_455 110.2(7)
Ge3 O1 Na2 . 1_455 110.6(7)
Ge2 O2 Al2 . . .0(5)
Ge2 O2 Ge4 . . 133.8(2)
Al2 O2 Ge4 . . 133.8(2)
Ge2 O2 Na2 . 4_664 97.0(3)
Al2 O2 Na2 . 4_664 97.0(3)
Ge4 O2 Na2 . 4_664 97.0(2)
Ge2 O2 K1 . 4_554 84.2(3)
Al2 O2 K1 . 4_554 84.2(3)
Ge4 O2 K1 . 4_554 85.2(2)
Na2 O2 K1 4_664 4_554 175.4(2)
Ge3 O3 Al2 . . 138.9(4)
Ge3 O3 Ge2 . . 138.9(4)
Al2 O3 Ge2 . . .0(3)
Ge3 O3 Na2 . 1_455 103.8(4)
Al2 O3 Na2 . 1_455 92.4(3)
Ge2 O3 Na2 . 1_455 92.4(3)
Ge3 O3 Na2 . 4_664 119.4(3)
Al2 O3 Na2 . 4_664 89.0(3)
Ge2 O3 Na2 . 4_664 89.0(3)
Na2 O3 Na2 1_455 4_664 109.0(2)
Ge4 O4 Al1 . . 139.1(4)
Ge4 O4 Ge1 . . 139.1(4)
Al1 O4 Ge1 . . .0(3)
Ge4 O4 Na2 . 1_454 92.0(3)
Al1 O4 Na2 . 1_454 102.7(4)
Ge1 O4 Na2 . 1_454 102.7(4)
Ge4 O4 Na2 . 4_664 89.3(3)
Al1 O4 Na2 . 4_664 120.1(3)
Ge1 O4 Na2 . 4_664 120.1(3)
Na2 O4 Na2 1_454 4_664 109.1(2)
Ge4 O5 Ge2 . 5_554 137.1(6)
Ge4 O5 Al2 . 5_554 137.1(6)
Ge2 O5 Al2 5_554 5_554 .0(4)
Ge4 O5 Na2 . 5_564 110.2(3)
Ge2 O5 Na2 5_554 5_564 96.5(2)
Al2 O5 Na2 5_554 5_564 96.5(2)
Ge4 O5 K1 . 4_554 88.8(2)
Ge2 O5 K1 5_554 4_554 115.0(2)
Al2 O5 K1 5_554 4_554 115.0(2)
Na2 O5 K1 5_564 4_554 107.6(3)
Ge4 O5 Na1 . 4_554 88.8(2)
Ge2 O5 Na1 5_554 4_554 115.0(2)
Al2 O5 Na1 5_554 4_554 115.0(2)
Na2 O5 Na1 5_564 4_554 107.6(3)
K1 O5 Na1 4_554 4_554 .0(2)
Ge4 O6 Al2 5 . 137.2(4)
Ge4 O6 Ge2 5 . 137.2(4)
Al2 O6 Ge2 . . .0(3)
Ge4 O6 Na2 5 5_564 96.6(2)
Al2 O6 Na2 . 5_564 110.6(3)
Ge2 O6 Na2 . 5_564 110.6(3)
Ge4 O6 K1 5 4_554 114.6(2)
Al2 O6 K1 . 4_554 87.8(2)
Ge2 O6 K1 . 4_554 87.8(2)
Na2 O6 K1 5_564 4_554 108.8(2)
Ge4 O6 Na1 5 4_554 114.6(2)
Al2 O6 Na1 . 4_554 87.8(2)
Ge2 O6 Na1 . 4_554 87.8(2)
Na2 O6 Na1 5_564 4_554 108.8(2)
K1 O6 Na1 4_554 4_554 .0(2)

loop_
_geom_bond_atom_site_label_1
_geom_bond_atom_site_label_2
_geom_bond_site_symmetry_2
_geom_bond_distance
K1 O6 5 3.001(7)
K1 O6 6 3.001(7)
K1 O6 4 3.001(7)
K1 O5 4 3.012(7)
K1 O5 5 3.012(7)
K1 O5 6 3.012(7)
K1 O2 5 3.122(5)
K1 O2 6 3.122(5)
K1 O2 4 3.122(5)
K1 Al2 5 3.410(5)
K1 Ge2 5 3.410(5)
K1 Al2 4 3.410(5)
Na1 O6 5 3.001(7)
Na1 O6 6 3.001(7)
Na1 O6 4 3.001(7)
Na1 O5 4 3.012(7)
Na1 O5 5 3.012(7)
Na1 O5 6 3.012(7)
Na1 Al2 5 3.410(5)
Na1 Ge2 5 3.410(5)
Na1 Al2 4 3.410(5)
Na1 Ge2 4 3.410(5)
Na1 Al2 6 3.410(5)
Na1 Ge2 6 3.410(5)
Na2 O1 1_655 2.425(11)
Na2 O6 6_655 2.496(6)
Na2 O5 6_655 2.527(8)
Na2 O2 4_665 2.567(5)
Na2 O4 1_656 2.637(9)
Na2 O3 1_655 2.650(8)
Na2 O3 4_665 2.801(8)
Na2 O4 4_665 2.811(8)
Na2 Ge4 1_656 3.190(4)
Na2 Ge2 1_655 3.222(4)
Na2 Al2 1_655 3.222(4)
Na2 Ge2 4_665 3.264(4)
Al1 O4 3_565 1.717(6)
Al1 O4 . 1.717(6)
Al1 O4 2_665 1.717(6)
Al1 O1 3_564 1.75(2)
Al1 O1 1_554 1.75(2)
Al1 O1 2_664 1.75(2)
Al1 Na2 3_674 3.449(4)
Al1 Na2 1_454 3.449(4)
Al1 Na2 2_654 3.449(4)
Ge1 O4 3_565 1.717(6)
Ge1 O4 . 1.717(6)
Ge1 O4 2_665 1.717(6)
Ge1 O1 3_564 1.75(2)
Ge1 O1 1_554 1.75(2)
Ge1 O1 2_664 1.75(2)
Ge1 Na2 3_674 3.449(4)
Ge1 Na2 1_454 3.449(4)
Ge1 Na2 2_654 3.449(4)
Al2 O3 . 1.724(7)
Al2 O2 . 1.725(5)
Al2 O5 6 1.732(8)
Al2 O6 . 1.738(5)
Al2 Na2 1_455 3.222(4)
Al2 Na2 4_664 3.264(4)
Al2 K1 4_554 3.410(5)
Al2 Na1 4_554 3.410(5)
Al2 Na2 5_564 3.507(4)
Ge2 O3 . 1.724(7)
Ge2 O2 . 1.725(5)
Ge2 O5 6 1.732(8)
Ge2 O6 . 1.738(5)
Ge2 Na2 1_455 3.222(4)
Ge2 Na2 4_664 3.264(4)
Ge2 K1 4_554 3.410(5)
Ge2 Na1 4_554 3.410(5)
Ge2 Na2 5_564 3.507(4)
Ge3 O3 3_565 1.701(6)
Ge3 O3 . 1.701(6)
Ge3 O3 2_665 1.701(6)
Ge3 O1 3_565 1.78(2)
Ge3 O1 . 1.78(2)
Ge3 O1 2_665 1.78(2)
Ge3 Na2 3_675 3.474(4)
Ge3 Na2 1_455 3.474(4)
Ge3 Na2 2_655 3.474(4)
Ge4 O4 . 1.706(6)
Ge4 O6 6_554 1.721(6)
Ge4 O5 . 1.731(4)
Ge4 O2 . 1.737(5)
Ge4 Na2 1_454 3.190(4)
Ge4 Na2 4_664 3.271(3)
Ge4 K1 4_554 3.443(4)
Ge4 Na1 4_554 3.443(4)
Ge4 Na2 5_564 3.522(3)
O1 O1 3_565 1.08(2)
O1 O1 2_665 1.08(2)
O1 Ge1 1_556 1.75(2)
O1 Al1 1_556 1.75(2)
O1 Na2 1_455 2.425(11)
O2 Na2 4_664 2.567(5)
O2 K1 4_554 3.122(5)
O3 Na2 1_455 2.650(9)
O3 Na2 4_664 2.801(8)
O4 Na2 1_454 2.637(9)
O4 Na2 4_664 2.811(8)
O5 Ge2 5_554 1.732(8)
O5 Al2 5_554 1.732(8)
O5 Na2 5_564 2.527(8)
O5 K1 4_554 3.012(7)
O5 Na1 4_554 3.012(7)
O6 Ge4 5 1.721(6)
O6 Na2 5_564 2.496(6)
O6 K1 4_554 3.001(7)
O6 Na1 4_554 3.001(7)
